data_1576427
loop_
_publ_author_name
'Swain, Amlan'
'Behera, Bedabyas'
'Samal, Saroj Lochan'
'Rout, Laxmidhar'
'Mohapatra, Debendra K.'

_publ_section_title
;
 CuNiO2 nano catalyst for efficient Csp2--S bond formation in water:
 toward green synthesis of bioactive molecules
;
_journal_issue 3
_journal_name_full 'Catalysis Science &amp; Technology'
_journal_page_first 830
_journal_page_last 839
_journal_paper_doi 10.1039/D5CY01377A
_journal_volume 16
_journal_year 2026
_chemical_formula_moiety 'C13 H11 F O S'
_chemical_formula_sum 'C13 H11 F O S'
_chemical_formula_weight 234.28
_space_group_crystal_system triclinic
_space_group_IT_number 2
_space_group_name_Hall '-P 1'
_space_group_name_H-M_alt 'P -1'
_atom_sites_solution_hydrogens geom
_atom_sites_solution_primary dual
_audit_creation_date 2024-10-25
_audit_creation_method
;
Olex2 1.5-alpha
(compiled 2022.11.02 svn.ra8b101fa for OlexSys, GUI svn.r6635)
;
_audit_update_record
;
2024-10-25 deposited with the CCDC.	2025-12-24 downloaded from the CCDC.
;
_cell_angle_alpha 77.844(2)
_cell_angle_beta 88.357(2)
_cell_angle_gamma 87.353(2)
_cell_formula_units_Z 4
_cell_length_a 7.6812(2)
_cell_length_b 10.0587(2)
_cell_length_c 15.6788(3)
_cell_measurement_reflns_used 7933
_cell_measurement_temperature 293(2)
_cell_measurement_theta_max 25.3580
_cell_measurement_theta_min 2.0670
_cell_volume 1182.74(5)
_computing_cell_refinement 'CrysAlisPro 1.171.41.93a (Rigaku OD, 2020)'
_computing_data_collection 'CrysAlisPro 1.171.41.93a (Rigaku OD, 2020)'
_computing_data_reduction 'CrysAlisPro 1.171.41.93a (Rigaku OD, 2020)'
_computing_molecular_graphics 'Olex2 1.5-alpha (Dolomanov et al., 2009)'
_computing_publication_material 'Olex2 1.5-alpha (Dolomanov et al., 2009)'
_computing_structure_refinement 'SHELXL 2018/3 (Sheldrick, 2015)'
_computing_structure_solution 'SHELXT 2018/2 (Sheldrick, 2018)'
_diffrn_ambient_temperature 293(2)
_diffrn_detector 'Hybrid Pixel Array Detector'
_diffrn_detector_area_resol_mean 10.0000
_diffrn_measured_fraction_theta_full 0.997
_diffrn_measured_fraction_theta_max 0.944
_diffrn_measurement_details
;
List of Runs (angles in degrees, time in seconds):

  # Type    Start    End  Width  t~exp~   \w     \q     \k     \f   Frames
#--------------------------------------------------------------------------
  1  \w    -46.00 -18.00   0.50   33.85    --   10.00 -63.00  56.00   56
  2  \w      9.00  64.00   0.50   33.85    --   10.00  63.00-166.00  110
  3  \w     -7.00  27.00   0.50   33.85    --   10.00 -63.00  56.00   68
  4  \w    -67.00 -42.00   0.50   33.85    --  -10.20 -63.00  56.00   50
  5  \w     33.00  93.00   0.50   33.85    --   10.00  77.00  60.00  120
  6  \w    -16.00  99.00   0.50   33.85    --   10.00  82.00   0.00  230
  7  \w    -17.00  86.00   0.50   33.85    --   10.00  82.00-180.00  206
  8  \w    -17.00  99.00   0.50   33.85    --   10.00  57.00 -90.00  232
  9  \w     26.00  98.00   0.50   33.85    --   10.00  77.00 -60.00  144
 10  \w    -12.00  17.00   0.50   33.85    --  -10.20 -82.00-180.00   58
 11  \w    -96.00   8.00   0.50   33.85    --  -10.20 -82.00 120.00  208
 12  \w    -17.00  17.00   0.50   33.85    --  -10.20 -82.00   0.00   68
 13  \w     54.00  79.00   0.50   33.85    --  -10.20  77.00 -90.00   50
 14  \w    -33.00   7.00   0.50   33.85    --  -10.20  77.00 -90.00   80
 15  \w    -98.00 -61.00   0.50   33.85    --  -10.20 -82.00   0.00   74
 16  \w    -14.00  11.00   0.50   33.85    --  -10.20 -82.00 -60.00   50
 17  \w     -3.00  22.00   0.50   33.85    --  -10.20  63.00-166.00   50
;
_diffrn_measurement_device 'four-circle diffractometer'
_diffrn_measurement_device_type 'XtaLAB Pro II AFC12 (RINC): Kappa single'
_diffrn_measurement_method '\w scans'
_diffrn_orient_matrix_type 'CrysAlisPro convention (1999,Acta A55,543-557)'
_diffrn_orient_matrix_UB_11 0.0826122000
_diffrn_orient_matrix_UB_12 0.0030692000
_diffrn_orient_matrix_UB_13 0.0184209000
_diffrn_orient_matrix_UB_21 0.0124854000
_diffrn_orient_matrix_UB_22 0.0638911000
_diffrn_orient_matrix_UB_23 -0.0283898000
_diffrn_orient_matrix_UB_31 -0.0395973000
_diffrn_orient_matrix_UB_32 0.0334753000
_diffrn_orient_matrix_UB_33 0.0315765000
_diffrn_radiation_monochromator mirror
_diffrn_radiation_probe x-ray
_diffrn_radiation_type 'Mo K\a'
_diffrn_radiation_wavelength 0.71073
_diffrn_reflns_av_R_equivalents 0.0351
_diffrn_reflns_av_unetI/netI 0.0399
_diffrn_reflns_Laue_measured_fraction_full 0.997
_diffrn_reflns_Laue_measured_fraction_max 0.944
_diffrn_reflns_limit_h_max 9
_diffrn_reflns_limit_h_min -9
_diffrn_reflns_limit_k_max 12
_diffrn_reflns_limit_k_min -12
_diffrn_reflns_limit_l_max 19
_diffrn_reflns_limit_l_min -20
_diffrn_reflns_number 19520
_diffrn_reflns_point_group_measured_fraction_full 0.997
_diffrn_reflns_point_group_measured_fraction_max 0.944
_diffrn_reflns_theta_full 25.242
_diffrn_reflns_theta_max 27.072
_diffrn_reflns_theta_min 2.073
_diffrn_source 'micro-focus sealed X-ray tube'
_diffrn_source_type 'Rigaku (Mo) X-ray Source'
_exptl_absorpt_coefficient_mu 0.261
_exptl_absorpt_correction_T_max 1.00000
_exptl_absorpt_correction_T_min 0.84893
_exptl_absorpt_correction_type multi-scan
_exptl_absorpt_process_details
;
CrysAlisPro 1.171.41.93a (Rigaku Oxford Diffraction, 2020)
Empirical absorption correction using spherical harmonics,
implemented in SCALE3 ABSPACK scaling algorithm.
;
_exptl_crystal_density_diffrn 1.316
_exptl_crystal_description crystalline
_exptl_crystal_F_000 488
_exptl_crystal_size_max 0.15
_exptl_crystal_size_mid 0.12
_exptl_crystal_size_min 0.10
_refine_diff_density_max 0.139
_refine_diff_density_min -0.243
_refine_diff_density_rms 0.029
_refine_ls_extinction_method none
_refine_ls_goodness_of_fit_ref 1.042
_refine_ls_hydrogen_treatment constr
_refine_ls_matrix_type full
_refine_ls_number_parameters 291
_refine_ls_number_reflns 4904
_refine_ls_number_restraints 0
_refine_ls_restrained_S_all 1.042
_refine_ls_R_factor_all 0.0893
_refine_ls_R_factor_gt 0.0433
_refine_ls_shift/su_max 0.001
_refine_ls_shift/su_mean 0.000
_refine_ls_structure_factor_coef Fsqd
_refine_ls_weighting_details 'w=1/[\s^2^(Fo^2^)+(0.0568P)^2^+0.0350P] where P=(Fo^2^+2Fc^2^)/3'
_refine_ls_weighting_scheme calc
_refine_ls_wR_factor_gt 0.1069
_refine_ls_wR_factor_ref 0.1238
_reflns_Friedel_coverage 0.000
_reflns_number_gt 2810
_reflns_number_total 4904
_reflns_threshold_expression 'I > 2\s(I)'
_cod_data_source_file d5cy01377a2.cif
_cod_data_source_block as-28_30092024
_cod_database_code 1576427
_shelx_shelxl_version_number 2018/3
_chemical_oxdiff_formula 'C H O F S'
_shelx_space_group_comment
;
The symmetry employed for this shelxl refinement is uniquely defined
by the following loop, which should always be used as a source of
symmetry information in preference to the above space-group names.
They are only intended as comments.
;
_olex2_refinement_description
;
1. Fixed Uiso
 At 1.2 times of:
  All C(H) groups
 At 1.5 times of:
  All C(H,H,H) groups
2.a Aromatic/amide H refined with riding coordinates:
 C008(H008), C00B(H00D), C00H(H00H), C00I(H00I), C00J(H00J), C00K(H00K),
 C00L(H00L), C00M(H00M), C00N(H00N), C00O(H00O), C00P(H00P), C00Q(H00Q),
 C00R(H00R), C00S(H00S), C00T(H00T), C00U(H00U)
2.b Idealised Me refined as rotating group:
 C00V(H00E,H00F,H00G), C00W(H00A,H00B,H00C)
;
_olex2_submission_special_instructions 'No special instructions were received'
_oxdiff_exptl_absorpt_empirical_details
;
Empirical correction (ABSPACK) includes:
- Absorption correction using spherical harmonics
- Frame scaling
;
_oxdiff_exptl_absorpt_empirical_full_max 2.509
_oxdiff_exptl_absorpt_empirical_full_min 0.461

loop_
_space_group_symop_operation_xyz
'x, y, z'
'-x, -y, -z'

loop_
_atom_site_label
_atom_site_type_symbol
_atom_site_fract_x
_atom_site_fract_y
_atom_site_fract_z
_atom_site_U_iso_or_equiv
_atom_site_adp_type
_atom_site_occupancy
_atom_site_site_symmetry_order
_atom_site_calc_flag
_atom_site_refinement_flags_posn
_atom_site_refinement_flags_adp
_atom_site_refinement_flags_occupancy
_atom_site_disorder_assembly
_atom_site_disorder_group
S001 S -0.16736(6) 0.18954(5) 0.56613(4) 0.0824(2) Uani 1 1 d . . . . .
S002 S 0.32004(7) 0.70202(6) 0.05851(4) 0.0939(2) Uani 1 1 d . . . . .
F003 F -0.0882(2) 0.07729(13) 0.74325(8) 0.1157(5) Uani 1 1 d . . . . .
F004 F 0.3994(2) 0.89849(13) -0.09411(9) 0.1213(5) Uani 1 1 d . . . . .
O005 O -0.0922(2) 0.45992(15) 0.19596(10) 0.0957(5) Uani 1 1 d . . . . .
O006 O 0.4094(2) 0.27749(16) 0.37831(10) 0.1033(5) Uani 1 1 d . . . . .
C007 C 0.0415(2) 0.18130(15) 0.61079(12) 0.0573(4) Uani 1 1 d . . . . .
C008 C 0.1910(2) 0.22593(16) 0.56526(12) 0.0633(5) Uani 1 1 d . . . . .
H008 H 0.185602 0.264237 0.505949 0.076 Uiso 1 1 calc R U . . .
C009 C 0.5287(2) 0.76387(17) 0.02971(12) 0.0619(5) Uani 1 1 d . . . . .
C00A C -0.1323(2) 0.26798(18) 0.45583(13) 0.0659(5) Uani 1 1 d . . . . .
C00B C 0.6782(2) 0.72420(18) 0.07621(12) 0.0694(5) Uani 1 1 d . . . . .
H00D H 0.673003 0.659579 0.128156 0.083 Uiso 1 1 calc R U . . .
C00C C -0.1016(2) 0.3906(2) 0.28027(14) 0.0720(5) Uani 1 1 d . . . . .
C00D C 0.3577(2) 0.57550(19) 0.15302(14) 0.0717(5) Uani 1 1 d . . . . .
C00E C 0.3961(3) 0.3704(2) 0.30199(15) 0.0761(6) Uani 1 1 d . . . . .
C00F C 0.5457(3) 0.8601(2) -0.04650(14) 0.0786(6) Uani 1 1 d . . . . .
C00G C 0.0594(3) 0.12399(18) 0.69805(14) 0.0744(5) Uani 1 1 d . . . . .
C00H C -0.1630(3) 0.40679(19) 0.42732(14) 0.0770(6) Uani 1 1 d . . . . .
H00H H -0.194202 0.459978 0.467623 0.092 Uiso 1 1 calc R U . . .
C00I C -0.1481(3) 0.46664(19) 0.34112(15) 0.0833(6) Uani 1 1 d . . . . .
H00I H -0.169767 0.559983 0.323316 0.100 Uiso 1 1 calc R U . . .
C00J C -0.0833(3) 0.19348(19) 0.39468(15) 0.0843(6) Uani 1 1 d . . . . .
H00J H -0.060271 0.100317 0.412518 0.101 Uiso 1 1 calc R U . . .
C00K C 0.4346(3) 0.3440(2) 0.22141(16) 0.0871(6) Uani 1 1 d . . . . .
H00K H 0.473992 0.257179 0.216194 0.105 Uiso 1 1 calc R U . . .
C00L C 0.3472(3) 0.2146(2) 0.60619(17) 0.0867(6) Uani 1 1 d . . . . .
H00L H 0.446828 0.245531 0.574465 0.104 Uiso 1 1 calc R U . . .
C00M C 0.3217(3) 0.6001(2) 0.23502(16) 0.0844(6) Uani 1 1 d . . . . .
H00M H 0.283868 0.687087 0.240599 0.101 Uiso 1 1 calc R U . . .
C00N C -0.0674(3) 0.2532(2) 0.30748(15) 0.0878(6) Uani 1 1 d . . . . .
H00N H -0.033666 0.200628 0.267156 0.105 Uiso 1 1 calc R U . . .
C00O C 0.4151(3) 0.4458(2) 0.14784(15) 0.0869(6) Uani 1 1 d . . . . .
H00O H 0.441275 0.426284 0.093388 0.104 Uiso 1 1 calc R U . . .
C00P C 0.2146(4) 0.1113(2) 0.73997(16) 0.0962(7) Uani 1 1 d . . . . .
H00P H 0.221551 0.071430 0.799008 0.115 Uiso 1 1 calc R U . . .
C00Q C 0.3402(3) 0.5001(2) 0.30816(15) 0.0912(7) Uani 1 1 d . . . . .
H00Q H 0.314802 0.519615 0.362677 0.109 Uiso 1 1 calc R U . . .
C00R C 0.8341(3) 0.7784(3) 0.04713(17) 0.0912(6) Uani 1 1 d . . . . .
H00R H 0.933634 0.749847 0.079459 0.109 Uiso 1 1 calc R U . . .
C00S C 0.7002(4) 0.9149(2) -0.07626(16) 0.1024(8) Uani 1 1 d . . . . .
H00S H 0.706179 0.979273 -0.128274 0.123 Uiso 1 1 calc R U . . .
C00T C 0.8463(4) 0.8739(3) -0.0286(2) 0.1080(9) Uani 1 1 d . . . . .
H00T H 0.953039 0.910598 -0.047506 0.130 Uiso 1 1 calc R U . . .
C00U C 0.3588(4) 0.1585(2) 0.6930(2) 0.1039(8) Uani 1 1 d . . . . .
H00U H 0.465700 0.152485 0.720214 0.125 Uiso 1 1 calc R U . . .
C00V C 0.4471(4) 0.1397(2) 0.37387(17) 0.1188(9) Uani 1 1 d . . . . .
H00E H 0.356881 0.108411 0.342771 0.178 Uiso 1 1 calc R U . . .
H00F H 0.453131 0.084909 0.431861 0.178 Uiso 1 1 calc R U . . .
H00G H 0.556889 0.132551 0.343979 0.178 Uiso 1 1 calc R U . . .
C00W C -0.0576(4) 0.3849(3) 0.13045(15) 0.1181(9) Uani 1 1 d . . . . .
H00A H -0.056297 0.445798 0.074370 0.177 Uiso 1 1 calc R U . . .
H00B H -0.146619 0.320424 0.132231 0.177 Uiso 1 1 calc R U . . .
H00C H 0.053748 0.337433 0.140144 0.177 Uiso 1 1 calc R U . . .

loop_
_atom_site_aniso_label
_atom_site_aniso_U_11
_atom_site_aniso_U_22
_atom_site_aniso_U_33
_atom_site_aniso_U_23
_atom_site_aniso_U_13
_atom_site_aniso_U_12
S001 0.0595(3) 0.0877(4) 0.0914(4) 0.0015(3) 0.0025(3) -0.0085(3)
S002 0.0636(4) 0.1037(4) 0.1058(5) -0.0007(4) -0.0152(3) -0.0027(3)
F003 0.1463(12) 0.1045(9) 0.0802(9) 0.0115(7) 0.0383(8) -0.0048(8)
F004 0.1591(13) 0.1064(10) 0.0857(9) 0.0063(7) -0.0379(9) 0.0281(8)
O005 0.1232(12) 0.0966(10) 0.0658(10) -0.0150(9) -0.0216(8) 0.0142(8)
O006 0.1330(13) 0.0848(10) 0.0857(11) -0.0031(9) 0.0302(9) -0.0232(9)
C007 0.0649(12) 0.0464(9) 0.0586(12) -0.0076(8) 0.0014(9) 0.0028(8)
C008 0.0629(12) 0.0614(10) 0.0634(12) -0.0084(9) -0.0017(10) -0.0004(9)
C009 0.0684(12) 0.0598(10) 0.0571(12) -0.0119(9) -0.0037(9) 0.0013(8)
C00A 0.0593(11) 0.0619(11) 0.0756(14) -0.0118(10) -0.0159(9) 0.0038(8)
C00B 0.0659(13) 0.0785(12) 0.0614(13) -0.0087(10) 0.0005(10) -0.0062(10)
C00C 0.0787(13) 0.0706(13) 0.0678(15) -0.0164(11) -0.0236(10) 0.0082(10)
C00D 0.0636(12) 0.0712(12) 0.0805(15) -0.0153(11) 0.0105(10) -0.0141(9)
C00E 0.0815(14) 0.0727(13) 0.0755(15) -0.0176(12) 0.0247(11) -0.0235(10)
C00F 0.1124(18) 0.0643(12) 0.0575(14) -0.0112(11) -0.0065(13) 0.0083(12)
C00G 0.0996(16) 0.0578(11) 0.0615(14) -0.0066(10) 0.0128(13) 0.0052(10)
C00H 0.0949(15) 0.0616(12) 0.0760(15) -0.0196(11) -0.0094(11) 0.0108(10)
C00I 0.1122(17) 0.0570(11) 0.0787(16) -0.0123(11) -0.0166(13) 0.0166(10)
C00J 0.1084(17) 0.0547(11) 0.0909(17) -0.0178(12) -0.0241(13) 0.0115(10)
C00K 0.1119(17) 0.0652(13) 0.0854(17) -0.0202(12) 0.0229(13) -0.0094(11)
C00L 0.0652(14) 0.0888(14) 0.107(2) -0.0215(14) -0.0137(13) 0.0014(11)
C00M 0.0890(15) 0.0690(13) 0.0987(18) -0.0270(13) 0.0229(13) -0.0101(11)
C00N 0.1113(17) 0.0751(14) 0.0846(17) -0.0351(13) -0.0243(13) 0.0168(11)
C00O 0.1034(17) 0.0855(15) 0.0767(16) -0.0297(13) 0.0187(12) -0.0091(12)
C00P 0.138(2) 0.0811(15) 0.0673(16) -0.0141(12) -0.0303(17) 0.0237(15)
C00Q 0.1133(18) 0.0849(15) 0.0791(16) -0.0278(13) 0.0347(13) -0.0172(13)
C00R 0.0702(15) 0.1118(17) 0.0979(18) -0.0357(15) 0.0121(12) -0.0154(12)
C00S 0.157(3) 0.0695(14) 0.0777(18) -0.0104(12) 0.0363(18) -0.0204(16)
C00T 0.113(2) 0.103(2) 0.117(2) -0.0437(18) 0.0499(18) -0.0428(16)
C00U 0.103(2) 0.0942(17) 0.120(2) -0.0333(16) -0.0498(18) 0.0190(14)
C00V 0.145(2) 0.0784(16) 0.122(2) 0.0050(14) 0.0116(17) -0.0142(14)
C00W 0.143(2) 0.142(2) 0.0749(17) -0.0334(16) -0.0137(15) 0.0000(17)

loop_
_atom_type_symbol
_atom_type_description
_atom_type_scat_dispersion_real
_atom_type_scat_dispersion_imag
_atom_type_scat_source
C C 0.0033 0.0016 'International Tables Vol C Tables 4.2.6.8 and 6.1.1.4'
H H 0.0000 0.0000 'International Tables Vol C Tables 4.2.6.8 and 6.1.1.4'
F F 0.0171 0.0103 'International Tables Vol C Tables 4.2.6.8 and 6.1.1.4'
O O 0.0106 0.0060 'International Tables Vol C Tables 4.2.6.8 and 6.1.1.4'
S S 0.1246 0.1234 'International Tables Vol C Tables 4.2.6.8 and 6.1.1.4'

loop_
_geom_angle_atom_site_label_1
_geom_angle_atom_site_label_2
_geom_angle_atom_site_label_3
_geom_angle
_geom_angle_site_symmetry_1
_geom_angle_site_symmetry_3
_geom_angle_publ_flag
C007 S001 C00A 103.32(8) . . ?
C00D S002 C009 103.14(8) . . ?
C00C O005 C00W 118.12(17) . . ?
C00E O006 C00V 117.75(18) . . ?
C008 C007 S001 125.38(14) . . ?
C00G C007 S001 118.07(15) . . ?
C00G C007 C008 116.55(17) . . ?
C007 C008 H008 119.6 . . ?
C00L C008 C007 120.77(18) . . ?
C00L C008 H008 119.6 . . ?
C00B C009 S002 125.90(14) . . ?
C00B C009 C00F 116.49(18) . . ?
C00F C009 S002 117.61(15) . . ?
C00H C00A S001 120.70(16) . . ?
C00J C00A S001 121.46(15) . . ?
C00J C00A C00H 117.75(19) . . ?
C009 C00B H00D 119.6 . . ?
C00R C00B C009 120.88(19) . . ?
C00R C00B H00D 119.6 . . ?
O005 C00C C00I 116.04(17) . . ?
O005 C00C C00N 124.82(19) . . ?
C00N C00C C00I 119.14(19) . . ?
C00M C00D S002 121.35(17) . . ?
C00O C00D S002 121.29(18) . . ?
C00O C00D C00M 117.3(2) . . ?
O006 C00E C00K 124.8(2) . . ?
O006 C00E C00Q 116.3(2) . . ?
C00K C00E C00Q 118.9(2) . . ?
F004 C00F C009 117.2(2) . . ?
C00S C00F F004 119.6(2) . . ?
C00S C00F C009 123.2(2) . . ?
F003 C00G C007 116.78(19) . . ?
C00P C00G F003 119.7(2) . . ?
C00P C00G C007 123.5(2) . . ?
C00A C00H H00H 119.5 . . ?
C00I C00H C00A 121.02(19) . . ?
C00I C00H H00H 119.5 . . ?
C00C C00I H00I 119.7 . . ?
C00H C00I C00C 120.70(18) . . ?
C00H C00I H00I 119.7 . . ?
C00A C00J H00J 119.2 . . ?
C00A C00J C00N 121.62(18) . . ?
C00N C00J H00J 119.2 . . ?
C00E C00K H00K 119.9 . . ?
C00E C00K C00O 120.1(2) . . ?
C00O C00K H00K 119.9 . . ?
C008 C00L H00L 119.6 . . ?
C00U C00L C008 120.8(2) . . ?
C00U C00L H00L 119.6 . . ?
C00D C00M H00M 119.2 . . ?
C00Q C00M C00D 121.6(2) . . ?
C00Q C00M H00M 119.2 . . ?
C00C C00N C00J 119.75(19) . . ?
C00C C00N H00N 120.1 . . ?
C00J C00N H00N 120.1 . . ?
C00D C00O H00O 119.2 . . ?
C00K C00O C00D 121.6(2) . . ?
C00K C00O H00O 119.2 . . ?
C00G C00P H00P 120.9 . . ?
C00U C00P C00G 118.2(2) . . ?
C00U C00P H00P 120.9 . . ?
C00E C00Q H00Q 119.7 . . ?
C00M C00Q C00E 120.5(2) . . ?
C00M C00Q H00Q 119.7 . . ?
C00B C00R H00R 119.4 . . ?
C00T C00R C00B 121.1(2) . . ?
C00T C00R H00R 119.4 . . ?
C00F C00S H00S 120.5 . . ?
C00F C00S C00T 119.0(2) . . ?
C00T C00S H00S 120.5 . . ?
C00R C00T C00S 119.3(2) . . ?
C00R C00T H00T 120.3 . . ?
C00S C00T H00T 120.3 . . ?
C00L C00U C00P 120.3(2) . . ?
C00L C00U H00U 119.9 . . ?
C00P C00U H00U 119.9 . . ?
O006 C00V H00E 109.5 . . ?
O006 C00V H00F 109.5 . . ?
O006 C00V H00G 109.5 . . ?
H00E C00V H00F 109.5 . . ?
H00E C00V H00G 109.5 . . ?
H00F C00V H00G 109.5 . . ?
O005 C00W H00A 109.5 . . ?
O005 C00W H00B 109.5 . . ?
O005 C00W H00C 109.5 . . ?
H00A C00W H00B 109.5 . . ?
H00A C00W H00C 109.5 . . ?
H00B C00W H00C 109.5 . . ?

loop_
_geom_bond_atom_site_label_1
_geom_bond_atom_site_label_2
_geom_bond_distance
_geom_bond_site_symmetry_2
_geom_bond_publ_flag
S001 C007 1.7603(18) . ?
S001 C00A 1.762(2) . ?
S002 C009 1.7581(18) . ?
S002 C00D 1.759(2) . ?
F003 C00G 1.368(2) . ?
F004 C00F 1.362(2) . ?
O005 C00C 1.360(2) . ?
O005 C00W 1.410(3) . ?
O006 C00E 1.358(2) . ?
O006 C00V 1.418(3) . ?
C007 C008 1.377(2) . ?
C007 C00G 1.376(3) . ?
C008 H008 0.9300 . ?
C008 C00L 1.365(2) . ?
C009 C00B 1.376(2) . ?
C009 C00F 1.378(3) . ?
C00A C00H 1.385(2) . ?
C00A C00J 1.370(3) . ?
C00B H00D 0.9300 . ?
C00B C00R 1.365(3) . ?
C00C C00I 1.373(3) . ?
C00C C00N 1.373(3) . ?
C00D C00M 1.378(3) . ?
C00D C00O 1.376(3) . ?
C00E C00K 1.366(3) . ?
C00E C00Q 1.376(3) . ?
C00F C00S 1.360(3) . ?
C00G C00P 1.366(3) . ?
C00H H00H 0.9300 . ?
C00H C00I 1.363(3) . ?
C00I H00I 0.9300 . ?
C00J H00J 0.9300 . ?
C00J C00N 1.377(3) . ?
C00K H00K 0.9300 . ?
C00K C00O 1.378(3) . ?
C00L H00L 0.9300 . ?
C00L C00U 1.363(3) . ?
C00M H00M 0.9300 . ?
C00M C00Q 1.363(3) . ?
C00N H00N 0.9300 . ?
C00O H00O 0.9300 . ?
C00P H00P 0.9300 . ?
C00P C00U 1.359(3) . ?
C00Q H00Q 0.9300 . ?
C00R H00R 0.9300 . ?
C00R C00T 1.364(3) . ?
C00S H00S 0.9300 . ?
C00S C00T 1.365(4) . ?
C00T H00T 0.9300 . ?
C00U H00U 0.9300 . ?
C00V H00E 0.9600 . ?
C00V H00F 0.9600 . ?
C00V H00G 0.9600 . ?
C00W H00A 0.9600 . ?
C00W H00B 0.9600 . ?
C00W H00C 0.9600 . ?

loop_
_geom_torsion_atom_site_label_1
_geom_torsion_atom_site_label_2
_geom_torsion_atom_site_label_3
_geom_torsion_atom_site_label_4
_geom_torsion
_geom_torsion_site_symmetry_1
_geom_torsion_site_symmetry_2
_geom_torsion_site_symmetry_3
_geom_torsion_site_symmetry_4
_geom_torsion_publ_flag
S001 C007 C008 C00L -179.88(13) . . . . ?
S001 C007 C00G F003 0.2(2) . . . . ?
S001 C007 C00G C00P 179.68(15) . . . . ?
S001 C00A C00H C00I -175.28(15) . . . . ?
S001 C00A C00J C00N 175.48(16) . . . . ?
S002 C009 C00B C00R 179.40(14) . . . . ?
S002 C009 C00F F004 -0.8(2) . . . . ?
S002 C009 C00F C00S -179.38(16) . . . . ?
S002 C00D C00M C00Q 175.78(16) . . . . ?
S002 C00D C00O C00K -175.94(16) . . . . ?
F003 C00G C00P C00U 179.85(18) . . . . ?
F004 C00F C00S C00T -178.94(19) . . . . ?
O005 C00C C00I C00H 179.35(18) . . . . ?
O005 C00C C00N C00J -179.17(18) . . . . ?
O006 C00E C00K C00O 179.48(18) . . . . ?
O006 C00E C00Q C00M -179.60(18) . . . . ?
C007 S001 C00A C00H -96.40(16) . . . . ?
C007 S001 C00A C00J 87.22(16) . . . . ?
C007 C008 C00L C00U 0.2(3) . . . . ?
C007 C00G C00P C00U 0.4(3) . . . . ?
C008 C007 C00G F003 -178.88(15) . . . . ?
C008 C007 C00G C00P 0.6(3) . . . . ?
C008 C00L C00U C00P 0.8(3) . . . . ?
C009 S002 C00D C00M 100.46(16) . . . . ?
C009 S002 C00D C00O -83.26(18) . . . . ?
C009 C00B C00R C00T 0.3(3) . . . . ?
C009 C00F C00S C00T -0.4(3) . . . . ?
C00A S001 C007 C008 -0.98(17) . . . . ?
C00A S001 C007 C00G -179.97(13) . . . . ?
C00A C00H C00I C00C -0.3(3) . . . . ?
C00A C00J C00N C00C -0.2(3) . . . . ?
C00B C009 C00F F004 178.77(16) . . . . ?
C00B C009 C00F C00S 0.2(3) . . . . ?
C00B C00R C00T C00S -0.5(3) . . . . ?
C00D S002 C009 C00B -3.67(18) . . . . ?
C00D S002 C009 C00F 175.87(15) . . . . ?
C00D C00M C00Q C00E 0.1(3) . . . . ?
C00E C00K C00O C00D 0.3(3) . . . . ?
C00F C009 C00B C00R -0.1(3) . . . . ?
C00F C00S C00T C00R 0.5(4) . . . . ?
C00G C007 C008 C00L -0.9(2) . . . . ?
C00G C00P C00U C00L -1.1(3) . . . . ?
C00H C00A C00J C00N -1.0(3) . . . . ?
C00I C00C C00N C00J 1.2(3) . . . . ?
C00J C00A C00H C00I 1.2(3) . . . . ?
C00K C00E C00Q C00M 0.7(3) . . . . ?
C00M C00D C00O C00K 0.5(3) . . . . ?
C00N C00C C00I C00H -1.0(3) . . . . ?
C00O C00D C00M C00Q -0.7(3) . . . . ?
C00Q C00E C00K C00O -0.9(3) . . . . ?
C00V O006 C00E C00K -7.4(3) . . . . ?
C00V O006 C00E C00Q 172.90(19) . . . . ?
C00W O005 C00C C00I -175.38(19) . . . . ?
C00W O005 C00C C00N 5.0(3) . . . . ?
